data_4304651
loop_
_publ_author_name
'Oscar Fabelo'
'Jorge Pas\'an'
'Francesc Lloret'
'Miguel Julve'
'Catalina Ruiz-P\'erez'

_publ_contact_author_address
;
 Laboratorio de Rayos X y Materiales Moleculares
 Dpto. F\'isica Fundamental II. Facultad de F\'isica
 Universidad de La Laguna
 E-38204. La Laguna. Tenerife
 Spain
;
_publ_contact_author_email caruiz@ull.es
_publ_contact_author_name 'Professor Catalina Ruiz-P\'erez'
_publ_section_title
;
1,2,4,5-Benzenetetracarboxylate- and 2,2'-Bipyrimidine-Containing
Cobalt(II) Coordination Polymers: Preparation, Crystal Structure, and
Magnetic Properties
;
_journal_name_full 'Inorganic Chemistry'
_journal_page_first 3568
_journal_page_last 3576
_journal_paper_doi 10.1021/ic702187k
_journal_volume 47
_journal_year 2008
_chemical_formula_sum 'C18 H20 Co2 N4 O14'
_chemical_formula_weight 634.24
_chemical_name_systematic
;
 ?
;
_space_group_IT_number 14
_symmetry_cell_setting monoclinic
_symmetry_space_group_name_Hall '-P 2ybc'
_symmetry_space_group_name_H-M 'P 1 21/c 1'
_atom_sites_solution_hydrogens geom
_atom_sites_solution_primary direct
_atom_sites_solution_secondary difmap
_audit_creation_method SHELXL-97
_cell_angle_alpha 90.000(4)
_cell_angle_beta 108.540(4)
_cell_angle_gamma 90.000(4)
_cell_formula_units_Z 2
_cell_length_a 8.9976(5)
_cell_length_b 11.2478(5)
_cell_length_c 11.3049(5)
_cell_measurement_temperature 293(2)
_cell_volume 1084.72(9)
_computing_cell_refinement 'Dirax/lsq (Duisenberg & Schreurs, 1989-2000)'
_computing_data_collection 'Collect (Nonius BV, 1997-2000)'
_computing_data_reduction 'EvalCCD (Duisenberg & Schreurs 1990-2000)'
_computing_molecular_graphics 'Ortep-3 for Windows (Farrugia, 1997)'
_computing_publication_material 'WinGX publication routines (Farrugia, 1999)'
_computing_structure_refinement 'SHELXL-97 (Sheldrick, 1997)'
_computing_structure_solution 'SHELXS-97 (Sheldrick, 1997)'
_diffrn_ambient_temperature 293(2)
_diffrn_detector 'CCD plate'
_diffrn_detector_area_resol_mean 9
_diffrn_measured_fraction_theta_full 0.988
_diffrn_measured_fraction_theta_max 0.988
_diffrn_measurement_device '95mm CCD camera on \k-goniostat'
_diffrn_measurement_device_type KappaCCD
_diffrn_measurement_method 'CCD rotation images, thick slices'
_diffrn_radiation_monochromator 'horizonally mounted graphite crystal'
_diffrn_radiation_probe x-ray
_diffrn_radiation_source 'fine-focus sealed tube'
_diffrn_radiation_type Mok\a
_diffrn_radiation_wavelength 0.71073
_diffrn_reflns_av_R_equivalents 0.0223
_diffrn_reflns_av_sigmaI/netI 0.0319
_diffrn_reflns_limit_h_max 11
_diffrn_reflns_limit_h_min -11
_diffrn_reflns_limit_k_max 14
_diffrn_reflns_limit_k_min -12
_diffrn_reflns_limit_l_max 14
_diffrn_reflns_limit_l_min -14
_diffrn_reflns_number 7157
_diffrn_reflns_theta_full 27.50
_diffrn_reflns_theta_max 27.50
_diffrn_reflns_theta_min 5.04
_diffrn_source 'Enraf Nonius FR590'
_exptl_absorpt_coefficient_mu 1.618
_exptl_absorpt_correction_T_max 0.773
_exptl_absorpt_correction_T_min 0.689
_exptl_absorpt_correction_type sphere
_exptl_absorpt_process_details Sadabs
_exptl_crystal_colour 'pale orange'
_exptl_crystal_density_diffrn 1.942
_exptl_crystal_density_method 'not measured'
_exptl_crystal_description plates
_exptl_crystal_F_000 644
_exptl_crystal_size_max 0.28
_exptl_crystal_size_mid 0.20
_exptl_crystal_size_min 0.16
_refine_diff_density_max 0.366
_refine_diff_density_min -0.355
_refine_diff_density_rms 0.076
_refine_ls_extinction_method none
_refine_ls_goodness_of_fit_ref 1.113
_refine_ls_hydrogen_treatment mixed
_refine_ls_matrix_type full
_refine_ls_number_parameters 212
_refine_ls_number_reflns 2468
_refine_ls_number_restraints 0
_refine_ls_restrained_S_all 1.113
_refine_ls_R_factor_all 0.0467
_refine_ls_R_factor_gt 0.0317
_refine_ls_shift/su_max 0.000
_refine_ls_shift/su_mean 0.000
_refine_ls_structure_factor_coef Fsqd
_refine_ls_weighting_details 'calc w=1/[\s^2^(Fo^2^)+(0.0154P)^2^+1.3242P] where P=(Fo^2^+2Fc^2^)/3'
_refine_ls_weighting_scheme calc
_refine_ls_wR_factor_gt 0.0604
_refine_ls_wR_factor_ref 0.0656
_reflns_number_gt 2054
_reflns_number_total 2468
_reflns_threshold_expression >2sigma(I)
_cod_data_source_file ic702187k-file005.cif
_cod_data_source_block compound3
_cod_original_sg_symbol_H-M 'P 21/c'
_cod_database_code 4304651

loop_
_symmetry_equiv_pos_as_xyz
'x, y, z'
'-x, y+1/2, -z+1/2'
'-x, -y, -z'
'x, -y-1/2, z-1/2'

loop_
_atom_site_label
_atom_site_type_symbol
_atom_site_fract_x
_atom_site_fract_y
_atom_site_fract_z
_atom_site_U_iso_or_equiv
_atom_site_adp_type
_atom_site_occupancy
_atom_site_symmetry_multiplicity
_atom_site_calc_flag
_atom_site_refinement_flags
_atom_site_disorder_assembly
_atom_site_disorder_group
C1 C 0.4392(3) 0.5790(2) 0.4036(2) 0.0152(4) Uani 1 1 d . . .
C2 C 0.3733(2) 0.4666(2) 0.39746(19) 0.0136(4) Uani 1 1 d . . .
C3 C 0.5671(2) 0.6134(2) 0.5047(2) 0.0137(4) Uani 1 1 d . . .
C4 C 0.2432(3) 0.4291(2) 0.2816(2) 0.0159(5) Uani 1 1 d . . .
C5 C 0.6463(3) 0.7322(2) 0.50423(19) 0.0157(4) Uani 1 1 d . . .
C10 C 0.2395(3) -0.1754(2) 0.1221(2) 0.0236(5) Uani 1 1 d . . .
C11 C 0.0719(2) -0.0227(2) 0.0471(2) 0.0150(5) Uani 1 1 d . . .
C12 C 0.2832(3) 0.0125(2) 0.2175(2) 0.0237(5) Uani 1 1 d . . .
C13 C 0.3306(3) -0.1031(2) 0.2142(2) 0.0268(6) Uani 1 1 d . . .
Co1 Co 0.07407(3) 0.23513(3) 0.10139(3) 0.01446(9) Uani 1 1 d . . .
N1 N 0.1071(2) -0.13581(18) 0.03719(17) 0.0174(4) Uani 1 1 d . . .
N2 N 0.1534(2) 0.05391(18) 0.13318(17) 0.0176(4) Uani 1 1 d . . .
O1 O 0.25612(17) 0.32863(14) 0.23683(13) 0.0165(3) Uani 1 1 d . . .
O2 O 0.1330(2) 0.50006(17) 0.23872(17) 0.0342(5) Uani 1 1 d . . .
O1W O -0.3429(3) 0.4455(2) -0.0565(2) 0.0403(5) Uani 1 1 d . . .
O3 O 0.79322(17) 0.72955(16) 0.52291(14) 0.0196(4) Uani 1 1 d . . .
O2W O -0.0373(3) 0.38771(17) 0.0393(2) 0.0276(4) Uani 1 1 d . . .
O4 O 0.5654(2) 0.82357(16) 0.48317(17) 0.0283(4) Uani 1 1 d . . .
O3W O -0.0202(2) 0.21462(18) 0.24547(18) 0.0245(4) Uani 1 1 d . . .
H1 H 0.402(3) 0.630(2) 0.337(2) 0.019(6) Uiso 1 1 d . . .
H2 H 0.267(3) -0.259(3) 0.115(2) 0.022(7) Uiso 1 1 d . . .
H3 H 0.333(3) 0.069(3) 0.275(2) 0.023(7) Uiso 1 1 d . . .
H4 H 0.419(3) -0.130(3) 0.268(2) 0.024(7) Uiso 1 1 d . . .
H11 H -0.398(5) 0.409(4) -0.025(4) 0.062(13) Uiso 1 1 d . . .
H12 H -0.352(5) 0.510(5) -0.040(4) 0.083(17) Uiso 1 1 d . . .
H21 H -0.131(5) 0.403(3) 0.016(3) 0.055(12) Uiso 1 1 d . . .
H22 H -0.005(5) 0.432(4) 0.088(4) 0.059(13) Uiso 1 1 d . . .
H31 H 0.046(4) 0.225(3) 0.312(3) 0.046(10) Uiso 1 1 d . . .
H32 H -0.059(4) 0.150(3) 0.245(3) 0.044(10) Uiso 1 1 d . . .

loop_
_atom_site_aniso_label
_atom_site_aniso_U_11
_atom_site_aniso_U_22
_atom_site_aniso_U_33
_atom_site_aniso_U_23
_atom_site_aniso_U_13
_atom_site_aniso_U_12
C1 0.0170(11) 0.0140(11) 0.0135(10) 0.0019(9) 0.0032(9) -0.0006(9)
C2 0.0111(10) 0.0152(12) 0.0140(10) -0.0031(9) 0.0033(9) -0.0010(8)
C3 0.0145(10) 0.0115(11) 0.0153(10) -0.0020(9) 0.0051(9) -0.0007(8)
C4 0.0160(11) 0.0152(12) 0.0153(11) -0.0009(9) 0.0034(9) -0.0027(9)
C5 0.0195(11) 0.0152(12) 0.0116(9) -0.0026(9) 0.0036(8) -0.0027(9)
C10 0.0218(12) 0.0171(14) 0.0285(13) 0.0031(11) 0.0031(10) 0.0041(10)
C11 0.0159(11) 0.0145(12) 0.0151(10) 0.0011(9) 0.0054(9) -0.0012(9)
C12 0.0231(13) 0.0231(14) 0.0185(12) -0.0003(11) -0.0023(10) -0.0036(10)
C13 0.0226(13) 0.0232(15) 0.0256(13) 0.0046(11) -0.0052(11) 0.0039(11)
Co1 0.01639(15) 0.01102(16) 0.01499(15) -0.00189(13) 0.00359(11) -0.00092(12)
N1 0.0169(9) 0.0153(11) 0.0185(9) -0.0018(8) 0.0037(8) 0.0009(8)
N2 0.0186(10) 0.0158(11) 0.0162(9) -0.0013(8) 0.0024(8) -0.0018(8)
O1 0.0168(8) 0.0156(9) 0.0147(7) -0.0038(6) 0.0018(6) -0.0017(7)
O2 0.0280(10) 0.0227(10) 0.0357(10) -0.0116(8) -0.0127(8) 0.0095(8)
O1W 0.0302(11) 0.0287(14) 0.0659(16) -0.0023(12) 0.0209(11) 0.0027(10)
O3 0.0159(8) 0.0265(10) 0.0165(7) -0.0005(7) 0.0053(6) -0.0064(7)
O2W 0.0254(11) 0.0147(10) 0.0319(11) -0.0021(8) -0.0062(9) 0.0022(8)
O4 0.0253(9) 0.0149(10) 0.0425(11) 0.0029(8) 0.0077(8) 0.0013(8)
O3W 0.0296(10) 0.0228(11) 0.0229(9) -0.0032(8) 0.0111(8) -0.0097(8)

loop_
_atom_type_symbol
_atom_type_description
_atom_type_scat_dispersion_real
_atom_type_scat_dispersion_imag
_atom_type_scat_source
C C 0.0030 0.0020 'International Tables Vol C Tables 4.2.6.8 and 6.1.1.4'
H H 0.0000 0.0000 'International Tables Vol C Tables 4.2.6.8 and 6.1.1.4'
Co Co 0.3490 0.9720 'International Tables Vol C Tables 4.2.6.8 and 6.1.1.4'
N N 0.0060 0.0030 'International Tables Vol C Tables 4.2.6.8 and 6.1.1.4'
O O 0.0110 0.0060 'International Tables Vol C Tables 4.2.6.8 and 6.1.1.4'

loop_
_geom_angle_atom_site_label_1
_geom_angle_atom_site_label_2
_geom_angle_atom_site_label_3
_geom_angle
_geom_angle_site_symmetry_1
_geom_angle_site_symmetry_3
_geom_angle_publ_flag
C2 C1 C3 121.4(2) . . ?
C1 C2 C3 119.9(2) . 3_666 ?
C1 C2 C4 119.9(2) . . ?
C3 C2 C4 120.2(2) 3_666 . ?
C2 C3 C1 118.7(2) 3_666 . ?
C2 C3 C5 120.62(19) 3_666 . ?
C1 C3 C5 120.6(2) . . ?
O2 C4 O1 125.7(2) . . ?
O2 C4 C2 117.4(2) . . ?
O1 C4 C2 116.98(19) . . ?
O4 C5 O3 124.6(2) . . ?
O4 C5 C3 118.93(19) . . ?
O3 C5 C3 116.4(2) . . ?
N1 C10 C13 121.7(2) . . ?
N1 C11 N2 126.3(2) . . ?
N1 C11 C11 116.6(2) . 3 ?
N2 C11 C11 117.1(3) . 3 ?
N2 C12 C13 121.3(2) . . ?
C10 C13 C12 117.8(2) . . ?
O2W Co1 O3W 94.95(8) . . ?
O2W Co1 O3 96.81(8) . 2_645 ?
O3W Co1 O3 167.59(7) . 2_645 ?
O2W Co1 O1 90.78(8) . . ?
O3W Co1 O1 84.46(7) . . ?
O3 Co1 O1 91.41(6) 2_645 . ?
O2W Co1 N2 167.08(8) . . ?
O3W Co1 N2 87.73(7) . . ?
O3 Co1 N2 81.68(7) 2_645 . ?
O1 Co1 N2 102.07(7) . . ?
O2W Co1 N1 90.62(8) . 3 ?
O3W Co1 N1 96.23(8) . 3 ?
O3 Co1 N1 87.62(7) 2_645 3 ?
O1 Co1 N1 178.38(7) . 3 ?
N2 Co1 N1 76.51(7) . 3 ?
C11 N1 C10 116.0(2) . . ?
C11 N1 Co1 114.18(15) . 3 ?
C10 N1 Co1 129.34(17) . 3 ?
C11 N2 C12 116.7(2) . . ?
C11 N2 Co1 114.47(15) . . ?
C12 N2 Co1 128.18(17) . . ?
C4 O1 Co1 125.73(14) . . ?
C5 O3 Co1 131.77(13) . 2_655 ?

loop_
_geom_bond_atom_site_label_1
_geom_bond_atom_site_label_2
_geom_bond_distance
_geom_bond_site_symmetry_2
_geom_bond_publ_flag
C1 C2 1.389(3) . ?
C1 C3 1.395(3) . ?
C2 C3 1.394(3) 3_666 ?
C2 C4 1.513(3) . ?
C3 C2 1.394(3) 3_666 ?
C3 C5 1.515(3) . ?
C4 O2 1.245(3) . ?
C4 O1 1.259(3) . ?
C5 O4 1.239(3) . ?
C5 O3 1.271(3) . ?
C10 N1 1.346(3) . ?
C10 C13 1.370(4) . ?
C11 N1 1.325(3) . ?
C11 N2 1.332(3) . ?
C11 C11 1.481(4) 3 ?
C12 N2 1.334(3) . ?
C12 C13 1.373(4) . ?
Co1 O2W 1.9987(19) . ?
Co1 O3W 2.0746(18) . ?
Co1 O3 2.1145(15) 2_645 ?
Co1 O1 2.1304(15) . ?
Co1 N2 2.152(2) . ?
Co1 N1 2.1761(19) 3 ?
N1 Co1 2.1761(19) 3 ?
O3 Co1 2.1145(15) 2_655 ?
